data_2207185
loop_
_publ_author_name
'Deng, Zhao-Peng'
'Gao, Shan'
'Huo, Li-Hua'
'Zhao, Hui'

_publ_section_title
;Di-\m-methoxo-bis{[diacetyl monooxime
 (4-methoxybenzoyl)hydrazonato-\k^3^<i>O</i>,<i>N</i>,<i>N</i>']oxovanadium(V)}
;
_journal_coeditor_code CI6668
_journal_issue 11
_journal_name_full 'Acta Crystallographica Section E'
_journal_page_first m2214
_journal_page_last m2216
_journal_paper_doi 10.1107/S160053680503120X
_journal_volume 61
_journal_year 2005
_chemical_formula_iupac '[V2 (C12 H13 N3 O3)2 (C H3 O)2 O2]'
_chemical_formula_moiety 'C26 H32 N6 O10 V2'
_chemical_formula_sum 'C26 H32 N6 O10 V2'
_chemical_formula_weight 690.46
_chemical_name_systematic
;
Di-\m-methoxo-bis{[diacetyl monoxime
(4-methoxybenzoyl)hydrazonato-\k^3^O,N,N']oxovanadium(V)}
;
_space_group_IT_number 14
_symmetry_cell_setting monoclinic
_symmetry_space_group_name_Hall '-P 2ybc'
_symmetry_space_group_name_H-M 'P 1 21/c 1'
_atom_sites_solution_hydrogens geom
_atom_sites_solution_primary direct
_atom_sites_solution_secondary difmap
_cell_angle_alpha 90.00
_cell_angle_beta 99.75(3)
_cell_angle_gamma 90.00
_cell_formula_units_Z 2
_cell_length_a 7.3381(15)
_cell_length_b 22.166(4)
_cell_length_c 9.6540(19)
_cell_measurement_reflns_used 13756
_cell_measurement_temperature 295(2)
_cell_measurement_theta_max 27.45
_cell_measurement_theta_min 3.39
_cell_volume 1547.6(5)
_computing_cell_refinement RAPID-AUTO
_computing_data_collection 'RAPID-AUTO (Rigaku, 1998)'
_computing_data_reduction 'CrystalStructure (Rigaku/MSC, 2002)'
_computing_molecular_graphics 'ORTEPII (Johnson, 1976)'
_computing_publication_material SHELXL97
_computing_structure_refinement 'SHELXL97 (Sheldrick, 1997)'
_computing_structure_solution 'SHELXS97 (Sheldrick, 1997)'
_diffrn_ambient_temperature 295(2)
_diffrn_detector_area_resol_mean 10
_diffrn_measured_fraction_theta_full 0.998
_diffrn_measured_fraction_theta_max 0.998
_diffrn_measurement_device_type 'Rigaku R-AXIS RAPID'
_diffrn_measurement_method \w
_diffrn_radiation_monochromator graphite
_diffrn_radiation_source 'fine-focus sealed tube'
_diffrn_radiation_type MoK\a
_diffrn_radiation_wavelength 0.71073
_diffrn_reflns_av_R_equivalents 0.0264
_diffrn_reflns_av_sigmaI/netI 0.0215
_diffrn_reflns_limit_h_max 9
_diffrn_reflns_limit_h_min -8
_diffrn_reflns_limit_k_max 28
_diffrn_reflns_limit_k_min -28
_diffrn_reflns_limit_l_max 12
_diffrn_reflns_limit_l_min -12
_diffrn_reflns_number 15118
_diffrn_reflns_theta_full 27.45
_diffrn_reflns_theta_max 27.45
_diffrn_reflns_theta_min 3.36
_diffrn_standards_decay_% 0
_diffrn_standards_number 0
_exptl_absorpt_coefficient_mu 0.667
_exptl_absorpt_correction_T_max 0.889
_exptl_absorpt_correction_T_min 0.800
_exptl_absorpt_correction_type multi-scan
_exptl_absorpt_process_details '(ABSCOR; Higashi, 1995)'
_exptl_crystal_colour black
_exptl_crystal_density_diffrn 1.482
_exptl_crystal_density_method 'not measured'
_exptl_crystal_description Prism
_exptl_crystal_F_000 712
_exptl_crystal_size_max 0.35
_exptl_crystal_size_mid 0.23
_exptl_crystal_size_min 0.18
_refine_diff_density_max 0.321
_refine_diff_density_min -0.274
_refine_ls_extinction_method none
_refine_ls_goodness_of_fit_ref 1.046
_refine_ls_hydrogen_treatment constr
_refine_ls_matrix_type full
_refine_ls_number_parameters 203
_refine_ls_number_reflns 3546
_refine_ls_number_restraints 0
_refine_ls_restrained_S_all 1.046
_refine_ls_R_factor_all 0.0555
_refine_ls_R_factor_gt 0.0411
_refine_ls_shift/su_max 0.001
_refine_ls_shift/su_mean 0.000
_refine_ls_structure_factor_coef Fsqd
_refine_ls_weighting_details 'calc w = 1/[\s^2^(Fo^2^)+(0.0644P)^2^+0.3702P] where P = (Fo^2^+2Fc^2^)/3'
_refine_ls_weighting_scheme calc
_refine_ls_wR_factor_gt 0.1094
_refine_ls_wR_factor_ref 0.1171
_reflns_number_gt 2751
_reflns_number_total 3546
_reflns_threshold_expression I>2\s(I)
_cod_data_source_file ci6668.cif
_cod_data_source_block I
_cod_original_sg_symbol_H-M 'P 21/c'
_cod_database_code 2207185
_cod_database_fobs_code 2207185

loop_
_symmetry_equiv_pos_as_xyz
'x, y, z'
'-x, y+1/2, -z+1/2'
'-x, -y, -z'
'x, -y-1/2, z-1/2'

loop_
_atom_site_label
_atom_site_fract_x
_atom_site_fract_y
_atom_site_fract_z
_atom_site_U_iso_or_equiv
_atom_site_adp_type
_atom_site_calc_flag
_atom_site_refinement_flags
_atom_site_occupancy
_atom_site_type_symbol
V1 0.63964(5) 0.550359(16) 0.09092(4) 0.04551(14) Uani d . 1 V
O1 0.8160(3) 0.59138(8) 0.08863(18) 0.0623(4) Uani d . 1 O
O2 0.4594(3) 0.60771(7) 0.07521(19) 0.0637(5) Uani d . 1 O
O3 0.7545(2) 0.47963(6) 0.18633(14) 0.0468(3) Uani d . 1 O
O4 0.9999(3) 0.25899(7) 0.59293(19) 0.0622(5) Uani d . 1 O
O5 0.61636(19) 0.51089(7) -0.07867(15) 0.0475(4) Uani d . 1 O
N1 0.4619(3) 0.66342(9) 0.1360(3) 0.0648(6) Uani d . 1 N
N2 0.6360(2) 0.56555(8) 0.30606(18) 0.0429(4) Uani d . 1 N
N3 0.6971(2) 0.51818(8) 0.39580(18) 0.0433(4) Uani d . 1 N
C1 0.5154(4) 0.72840(12) 0.3312(4) 0.0776(8) Uani d . 1 C
C2 0.5239(3) 0.66641(10) 0.2691(3) 0.0561(6) Uani d . 1 C
C3 0.5915(3) 0.61517(10) 0.3618(2) 0.0468(5) Uani d . 1 C
C4 0.6091(4) 0.62195(12) 0.5174(3) 0.0603(6) Uani d . 1 C
C5 0.7578(3) 0.47525(9) 0.3210(2) 0.0410(4) Uani d . 1 C
C6 0.8279(3) 0.41908(9) 0.3907(2) 0.0406(4) Uani d . 1 C
C7 0.8779(3) 0.41540(10) 0.5367(2) 0.0446(5) Uani d . 1 C
C8 0.9329(3) 0.36174(10) 0.6003(2) 0.0487(5) Uani d . 1 C
C9 0.9422(3) 0.31004(10) 0.5194(2) 0.0468(5) Uani d . 1 C
C10 0.8942(3) 0.31274(10) 0.3746(2) 0.0516(5) Uani d . 1 C
C11 0.8382(3) 0.36739(10) 0.3115(2) 0.0480(5) Uani d . 1 C
C12 1.0192(5) 0.20489(11) 0.5150(3) 0.0712(7) Uani d . 1 C
C13 0.7616(4) 0.50182(15) -0.1569(3) 0.0730(8) Uani d . 1 C
H1A 0.4757 0.7569 0.2573 0.116 Uiso calc R 1 H
H1B 0.6357 0.7395 0.3800 0.116 Uiso calc R 1 H
H1C 0.4293 0.7283 0.3958 0.116 Uiso calc R 1 H
H4A 0.5791 0.5844 0.5576 0.090 Uiso calc R 1 H
H4B 0.5258 0.6527 0.5383 0.090 Uiso calc R 1 H
H4C 0.7338 0.6331 0.5562 0.090 Uiso calc R 1 H
H7 0.8738 0.4498 0.5912 0.053 Uiso calc R 1 H
H8 0.9643 0.3597 0.6976 0.058 Uiso calc R 1 H
H10 0.8995 0.2783 0.3203 0.062 Uiso calc R 1 H
H11 0.8070 0.3694 0.2141 0.058 Uiso calc R 1 H
H12A 0.8999 0.1922 0.4671 0.107 Uiso calc R 1 H
H12B 1.0721 0.1737 0.5782 0.107 Uiso calc R 1 H
H12C 1.0985 0.2126 0.4474 0.107 Uiso calc R 1 H
H13A 0.8461 0.5352 -0.1418 0.109 Uiso calc R 1 H
H13B 0.7109 0.4990 -0.2551 0.109 Uiso calc R 1 H
H13C 0.8261 0.4652 -0.1266 0.109 Uiso calc R 1 H

loop_
_atom_site_aniso_label
_atom_site_aniso_U_11
_atom_site_aniso_U_22
_atom_site_aniso_U_33
_atom_site_aniso_U_12
_atom_site_aniso_U_13
_atom_site_aniso_U_23
V1 0.0496(2) 0.0497(2) 0.0360(2) -0.00215(16) 0.00352(15) -0.00439(15)
O1 0.0730(11) 0.0626(10) 0.0519(10) -0.0182(9) 0.0121(8) -0.0028(8)
O2 0.0720(11) 0.0586(9) 0.0547(10) 0.0142(9) -0.0062(8) -0.0060(8)
O3 0.0525(8) 0.0530(8) 0.0340(7) 0.0061(7) 0.0050(6) -0.0046(6)
O4 0.0790(12) 0.0538(9) 0.0553(10) 0.0120(8) 0.0154(9) 0.0032(8)
O5 0.0452(8) 0.0648(9) 0.0333(7) -0.0020(7) 0.0084(6) -0.0062(7)
N1 0.0681(13) 0.0539(11) 0.0698(15) 0.0106(10) 0.0040(11) -0.0029(10)
N2 0.0372(8) 0.0497(9) 0.0411(10) -0.0016(7) 0.0044(7) -0.0066(7)
N3 0.0436(9) 0.0494(10) 0.0371(9) -0.0021(8) 0.0071(7) -0.0049(7)
C1 0.0739(18) 0.0553(14) 0.100(2) 0.0082(13) 0.0039(16) -0.0174(15)
C2 0.0479(12) 0.0505(12) 0.0692(16) 0.0034(10) 0.0075(11) -0.0100(11)
C3 0.0371(10) 0.0528(12) 0.0510(12) -0.0051(9) 0.0083(9) -0.0120(10)
C4 0.0578(14) 0.0664(15) 0.0588(15) -0.0018(12) 0.0162(11) -0.0197(12)
C5 0.0345(9) 0.0501(11) 0.0374(10) -0.0059(9) 0.0036(8) -0.0060(9)
C6 0.0352(9) 0.0491(11) 0.0373(10) -0.0026(8) 0.0061(8) -0.0057(8)
C7 0.0455(11) 0.0509(11) 0.0374(11) -0.0016(9) 0.0076(8) -0.0091(9)
C8 0.0516(12) 0.0613(13) 0.0330(11) -0.0011(10) 0.0065(9) -0.0027(9)
C9 0.0462(11) 0.0499(11) 0.0451(12) -0.0003(9) 0.0104(9) -0.0011(9)
C10 0.0615(13) 0.0495(12) 0.0438(12) 0.0005(10) 0.0090(10) -0.0114(9)
C11 0.0543(12) 0.0559(12) 0.0331(10) -0.0007(10) 0.0049(9) -0.0081(9)
C12 0.088(2) 0.0486(13) 0.0784(19) 0.0053(14) 0.0173(15) -0.0015(13)
C13 0.0576(14) 0.107(2) 0.0596(16) -0.0097(15) 0.0252(12) -0.0185(15)

loop_
_atom_type_symbol
_atom_type_description
_atom_type_scat_dispersion_real
_atom_type_scat_dispersion_imag
_atom_type_scat_source
C C 0.0033 0.0016 'International Tables Vol C Tables 4.2.6.8 and 6.1.1.4'
H H 0.0000 0.0000 'International Tables Vol C Tables 4.2.6.8 and 6.1.1.4'
N N 0.0061 0.0033 'International Tables Vol C Tables 4.2.6.8 and 6.1.1.4'
O O 0.0106 0.0060 'International Tables Vol C Tables 4.2.6.8 and 6.1.1.4'
V V 0.3005 0.5294 'International Tables Vol C Tables 4.2.6.8 and 6.1.1.4'

loop_
_geom_angle_atom_site_label_1
_geom_angle_atom_site_label_2
_geom_angle_atom_site_label_3
_geom_angle_site_symmetry_3
_geom_angle
_geom_angle_publ_flag
V1 O5 V1 3_665 106.14(7) yes
O1 V1 O2 . 100.45(10) yes
O1 V1 O3 . 100.40(8) yes
O1 V1 O5 . 102.33(8) yes
O1 V1 O5 3_665 176.15(7) yes
O1 V1 N2 . 93.93(8) yes
O2 V1 O3 . 148.79(8) yes
O2 V1 O5 . 107.53(8) yes
O2 V1 O5 3_665 80.37(7) yes
O2 V1 N2 . 80.82(8) yes
O3 V1 O5 3_665 80.38(6) yes
O3 V1 N2 . 74.81(7) yes
O5 V1 O3 . 90.32(7) yes
O5 V1 O5 3_665 73.86(7) yes
O5 V1 N2 . 159.77(7) yes
N2 V1 O5 3_665 89.91(6) yes
O3 C5 N3 . 122.94(19) no
O3 C5 C6 . 117.89(18) no
O4 C9 C8 . 115.5(2) no
O4 C9 C10 . 124.4(2) no
O4 C12 H12A . 109.5 no
O4 C12 H12B . 109.5 no
O4 C12 H12C . 109.5 no
O5 C13 H13A . 109.5 no
O5 C13 H13B . 109.5 no
O5 C13 H13C . 109.5 no
N1 O2 V1 . 129.65(16) no
N1 C2 C1 . 114.3(2) no
N1 C2 C3 . 126.1(2) no
N2 C3 C2 . 119.0(2) no
N2 C3 C4 . 121.4(2) no
N3 N2 V1 . 115.97(12) no
N3 C5 C6 . 119.15(18) no
C2 N1 O2 . 116.8(2) no
C2 C1 H1A . 109.5 no
C2 C1 H1B . 109.5 no
C2 C1 H1C . 109.5 no
C2 C3 C4 . 119.7(2) no
C3 N2 V1 . 126.39(16) no
C3 N2 N3 . 117.55(18) no
C3 C2 C1 . 119.5(2) no
C3 C4 H4A . 109.5 no
C3 C4 H4B . 109.5 no
C3 C4 H4C . 109.5 no
C5 O3 V1 . 117.95(13) no
C5 N3 N2 . 107.95(17) no
C6 C7 H7 . 119.7 no
C6 C11 C10 . 121.3(2) no
C6 C11 H11 . 119.3 no
C7 C6 C5 . 121.60(18) no
C7 C8 C9 . 120.1(2) no
C7 C8 H8 . 119.9 no
C8 C7 C6 . 120.69(19) no
C8 C7 H7 . 119.7 no
C9 O4 C12 . 118.0(2) no
C9 C8 H8 . 119.9 no
C9 C10 C11 . 119.2(2) no
C9 C10 H10 . 120.4 no
C10 C9 C8 . 120.1(2) no
C10 C11 H11 . 119.3 no
C11 C6 C7 . 118.6(2) no
C11 C6 C5 . 119.76(19) no
C11 C10 H10 . 120.4 no
C13 O5 V1 . 125.14(15) no
C13 O5 V1 3_665 124.59(15) no
H1A C1 H1B . 109.5 no
H1A C1 H1C . 109.5 no
H1B C1 H1C . 109.5 no
H4A C4 H4B . 109.5 no
H4A C4 H4C . 109.5 no
H4B C4 H4C . 109.5 no
H12A C12 H12B . 109.5 no
H12A C12 H12C . 109.5 no
H12B C12 H12C . 109.5 no
H13A C13 H13B . 109.5 no
H13A C13 H13C . 109.5 no
H13B C13 H13C . 109.5 no

loop_
_geom_bond_atom_site_label_1
_geom_bond_atom_site_label_2
_geom_bond_site_symmetry_2
_geom_bond_distance
_geom_bond_publ_flag
V1 O1 . 1.5846(17) yes
V1 O2 . 1.8224(17) yes
V1 O3 . 1.9374(15) yes
V1 O5 . 1.8386(15) yes
V1 O5 3_665 2.3046(15) yes
V1 N2 . 2.1087(18) yes
O2 N1 . 1.366(3) yes
O3 C5 . 1.300(2) yes
N1 C2 . 1.290(3) yes
N2 N3 . 1.386(2) yes
N2 C3 . 1.291(3) yes
N3 C5 . 1.316(2) yes
O4 C9 . 1.364(3) no
O4 C12 . 1.435(3) no
O5 V1 3_665 2.3046(15) no
O5 C13 . 1.421(3) no
C1 C2 . 1.505(3) no
C1 H1A . 0.96 no
C1 H1B . 0.96 no
C1 H1C . 0.96 no
C2 C3 . 1.479(3) no
C3 C4 . 1.493(3) no
C4 H4A . 0.96 no
C4 H4B . 0.96 no
C4 H4C . 0.96 no
C5 C6 . 1.466(3) no
C6 C7 . 1.398(3) no
C6 C11 . 1.387(3) no
C7 C8 . 1.368(3) no
C7 H7 . 0.93 no
C8 C9 . 1.395(3) no
C8 H8 . 0.93 no
C9 C10 . 1.384(3) no
C10 C11 . 1.387(3) no
C10 H10 . 0.93 no
C11 H11 . 0.93 no
C12 H12A . 0.96 no
C12 H12B . 0.96 no
C12 H12C . 0.96 no
C13 H13A . 0.96 no
C13 H13B . 0.96 no
C13 H13C . 0.96 no

loop_
_geom_torsion_atom_site_label_1
_geom_torsion_atom_site_label_2
_geom_torsion_atom_site_label_3
_geom_torsion_atom_site_label_4
_geom_torsion_site_symmetry_1
_geom_torsion_site_symmetry_4
_geom_torsion
_geom_torsion_publ_flag
V1 O2 N1 C2 . . -47.6(3) no
V1 N2 N3 C5 . . 4.81(19) no
V1 N2 C3 C2 . . 4.3(3) no
V1 N2 C3 C4 . . -174.93(15) no
V1 O3 C5 N3 . . -4.3(2) no
V1 O3 C5 C6 . . 174.02(13) no
O1 V1 O2 N1 . . -40.0(2) no
O1 V1 O3 C5 . . 96.31(15) no
O1 V1 O5 V1 . 3_665 -179.39(8) no
O1 V1 O5 C13 . . 22.7(2) no
O1 V1 N2 N3 . . -105.17(14) no
O1 V1 N2 C3 . . 71.19(18) no
O2 V1 O3 C5 . . -34.9(2) no
O2 V1 O5 V1 . 3_665 -74.10(9) no
O2 V1 O5 C13 . . 128.0(2) no
O2 V1 N2 N3 . . 154.86(14) no
O2 V1 N2 C3 . . -28.78(17) no
O2 N1 C2 C3 . . -0.3(4) no
O2 N1 C2 C1 . . -177.4(2) no
O3 V1 O2 N1 . . 91.2(2) no
O3 V1 O5 V1 . 3_665 79.89(7) no
O3 V1 O5 C13 . . -78.0(2) no
O3 V1 N2 N3 . . -5.46(12) no
O3 V1 N2 C3 . . 170.90(18) no
O3 C5 C6 C7 . . 164.43(18) no
O3 C5 C6 C11 . . -18.3(3) no
O4 C9 C10 C11 . . -179.7(2) no
O5 V1 O2 N1 . . -146.6(2) no
O5 V1 O2 N1 3_665 . 143.9(2) no
O5 V1 O3 C5 . . -161.09(14) no
O5 V1 O3 C5 3_665 . -87.52(14) no
O5 V1 O5 V1 3_665 3_665 0.0 no
O5 V1 O5 C13 3_665 . -157.9(2) no
O5 V1 N2 N3 . . 38.5(3) no
O5 V1 N2 N3 3_665 . 74.60(13) no
O5 V1 N2 C3 . . -145.14(19) no
O5 V1 N2 C3 3_665 . -109.04(17) no
N1 C2 C3 N2 . . 17.8(4) no
N1 C2 C3 C4 . . -163.0(2) no
N2 V1 O2 N1 . . 52.4(2) no
N2 V1 O3 C5 . . 5.02(14) no
N2 V1 O5 V1 . 3_665 37.8(2) no
N2 V1 O5 C13 . . -120.0(3) no
N2 N3 C5 O3 . . -0.6(3) no
N2 N3 C5 C6 . . -178.94(16) no
N3 N2 C3 C2 . . -179.37(17) no
N3 N2 C3 C4 . . 1.4(3) no
N3 C5 C6 C7 . . -17.2(3) no
N3 C5 C6 C11 . . 160.11(19) no
C1 C2 C3 N2 . . -165.3(2) no
C1 C2 C3 C4 . . 14.0(3) no
C3 N2 N3 C5 . . -171.88(18) no
C5 C6 C7 C8 . . 176.22(19) no
C5 C6 C11 C10 . . -176.4(2) no
C6 C7 C8 C9 . . 0.9(3) no
C7 C8 C9 O4 . . 179.5(2) no
C7 C8 C9 C10 . . -0.5(3) no
C7 C6 C11 C10 . . 0.9(3) no
C8 C9 C10 C11 . . 0.3(3) no
C9 C10 C11 C6 . . -0.6(3) no
C11 C6 C7 C8 . . -1.1(3) no
C12 O4 C9 C10 . . 2.5(3) no
C12 O4 C9 C8 . . -177.6(2) no
